data_2018685
loop_
_publ_author_name
'Yu, Fan'

_publ_section_title
;
 Magnetic properties of a mononuclear iron(II) complex with a typical
 FeN~6~ coordination octahedron
;
_journal_coeditor_code WQ3016
_journal_issue 10
_journal_name_full 'Acta Crystallographica Section C'
_journal_page_first m287
_journal_page_last m290
_journal_paper_doi 10.1107/S010827011203209X
_journal_volume 68
_journal_year 2012
_chemical_formula_iupac '[Fe (N C S)2 (C22 H20 N4)]'
_chemical_formula_moiety 'C24 H20 N6 Fe S2'
_chemical_formula_sum 'C24 H20 Fe N6 S2'
_chemical_formula_weight 512.45
_chemical_name_systematic
;
[bis(pyridin-2-ylmethyl)(quinolin-2-ylmethyl)amine-
\k^4^<i>N</i>,<i>N</i>',<i>N</i>'',<i>N</i>''']bis(thiocyanato-
\k<i>S</i>)iron(II)
;
_space_group_IT_number 14
_symmetry_cell_setting monoclinic
_symmetry_space_group_name_Hall '-P 2ybc'
_symmetry_space_group_name_H-M 'P 1 21/c 1'
_atom_sites_solution_hydrogens geom
_atom_sites_solution_primary direct
_atom_sites_solution_secondary difmap
_audit_creation_method SHELXL97
_cell_angle_alpha 90.00
_cell_angle_beta 95.293(5)
_cell_angle_gamma 90.00
_cell_formula_units_Z 4
_cell_length_a 12.2292(7)
_cell_length_b 11.8350(6)
_cell_length_c 16.9729(8)
_cell_measurement_reflns_used 3037
_cell_measurement_temperature 293(2)
_cell_measurement_theta_max 26
_cell_measurement_theta_min 2.4
_cell_volume 2446.1(2)
_computing_cell_refinement 'CrysAlis RED (Oxford Diffraction, 2007)'
_computing_data_collection 'CrysAlis CCD (Oxford Diffraction, 2007)'
_computing_data_reduction 'CrysAlis RED (Oxford Diffraction, 2007)'
_computing_molecular_graphics
;
SHELXL97 (Sheldrick, 2008) and DIAMOND (Brandenburg, 1999)
;
_computing_publication_material 'publCIF (Westrip, 2010)'
_computing_structure_refinement 'SHELXL97 (Sheldrick, 2008)'
_computing_structure_solution 'SHELXS97 (Sheldrick, 2008)'
_diffrn_ambient_temperature 293(2)
_diffrn_detector_area_resol_mean 0
_diffrn_measured_fraction_theta_full 1.000
_diffrn_measured_fraction_theta_max 1.000
_diffrn_measurement_device_type 'Oxford Gemini S Ultra'
_diffrn_measurement_method \w
_diffrn_radiation_monochromator graphite
_diffrn_radiation_source 'fine-focus sealed tube'
_diffrn_radiation_type MoK\a
_diffrn_radiation_wavelength 0.71073
_diffrn_reflns_av_R_equivalents 0.0529
_diffrn_reflns_av_sigmaI/netI 0.0996
_diffrn_reflns_limit_h_max 15
_diffrn_reflns_limit_h_min -15
_diffrn_reflns_limit_k_max 14
_diffrn_reflns_limit_k_min 0
_diffrn_reflns_limit_l_max 20
_diffrn_reflns_limit_l_min 0
_diffrn_reflns_number 13672
_diffrn_reflns_theta_full 26.00
_diffrn_reflns_theta_max 26.00
_diffrn_reflns_theta_min 2.40
_diffrn_standards_decay_% 0
_diffrn_standards_interval_count 0
_diffrn_standards_interval_time 0
_diffrn_standards_number 0
_exptl_absorpt_coefficient_mu 0.811
_exptl_absorpt_correction_T_max 0.8873
_exptl_absorpt_correction_T_min 0.8537
_exptl_absorpt_correction_type multi-scan
_exptl_absorpt_process_details
;
(CrysAlis RED; Oxford Diffraction, 2007)
;
_exptl_crystal_colour yellow
_exptl_crystal_density_diffrn 1.391
_exptl_crystal_density_method 'not measured'
_exptl_crystal_description block
_exptl_crystal_F_000 1056
_exptl_crystal_size_max 0.20
_exptl_crystal_size_mid 0.20
_exptl_crystal_size_min 0.15
_refine_diff_density_max 0.576
_refine_diff_density_min -0.492
_refine_ls_extinction_method none
_refine_ls_goodness_of_fit_ref 0.811
_refine_ls_hydrogen_treatment constr
_refine_ls_matrix_type full
_refine_ls_number_parameters 298
_refine_ls_number_reflns 4800
_refine_ls_number_restraints 0
_refine_ls_restrained_S_all 0.811
_refine_ls_R_factor_all 0.0892
_refine_ls_R_factor_gt 0.0439
_refine_ls_shift/su_max 0.001
_refine_ls_shift/su_mean 0.000
_refine_ls_structure_factor_coef Fsqd
_refine_ls_weighting_details 'calc w=1/[\s^2^(Fo^2^)+(0.0378P)^2^+0.0000P] where P=(Fo^2^+2Fc^2^)/3'
_refine_ls_weighting_scheme calc
_refine_ls_wR_factor_gt 0.0825
_refine_ls_wR_factor_ref 0.0889
_reflns_number_gt 2639
_reflns_number_total 4800
_reflns_threshold_expression I>2\s(I)
_cod_data_source_file wq3016.cif
_cod_data_source_block I
_cod_original_sg_symbol_H-M 'P 21/c'
_cod_original_formula_sum 'C24 H20 N6 Fe S2'
_cod_database_code 2018685
_cod_database_fobs_code 2018685

loop_
_symmetry_equiv_pos_as_xyz
'x, y, z'
'-x, y+1/2, -z+1/2'
'-x, -y, -z'
'x, -y-1/2, z-1/2'

loop_
_atom_site_type_symbol
_atom_site_label
_atom_site_fract_x
_atom_site_fract_y
_atom_site_fract_z
_atom_site_U_iso_or_equiv
_atom_site_adp_type
_atom_site_calc_flag
_atom_site_refinement_flags
_atom_site_occupancy
_atom_site_symmetry_multiplicity
Fe Fe1 0.31811(4) 0.21437(3) 0.20448(2) 0.03164(13) Uani d . 1 1
S S1 0.28869(11) 0.54945(8) 0.04784(6) 0.0808(4) Uani d . 1 1
S S2 0.69487(8) 0.22201(9) 0.13886(8) 0.0853(4) Uani d . 1 1
N N1 0.37006(18) 0.2848(2) 0.32153(13) 0.0325(6) Uani d . 1 1
N N2 0.1554(2) 0.1902(2) 0.24318(15) 0.0376(6) Uani d . 1 1
N N3 0.26757(19) 0.06478(19) 0.12561(14) 0.0327(6) Uani d . 1 1
N N4 0.3445(2) 0.06441(19) 0.28405(14) 0.0352(6) Uani d . 1 1
N N5 0.2817(2) 0.3654(2) 0.14927(16) 0.0488(8) Uani d . 1 1
N N6 0.4794(2) 0.2056(2) 0.17454(14) 0.0421(7) Uani d . 1 1
C C1 0.3563(2) 0.3912(2) 0.34453(17) 0.0342(7) Uani d . 1 1
H H1 0.3230 0.4420 0.3080 0.041 Uiso calc R 1 1
C C2 0.3889(2) 0.4295(3) 0.41929(18) 0.0395(8) Uani d . 1 1
H H2 0.3787 0.5047 0.4327 0.047 Uiso calc R 1 1
C C3 0.4366(3) 0.3553(3) 0.47376(18) 0.0460(9) Uani d . 1 1
H H3 0.4590 0.3790 0.5249 0.055 Uiso calc R 1 1
C C4 0.4509(3) 0.2439(3) 0.45142(18) 0.0472(9) Uani d . 1 1
H H4 0.4822 0.1915 0.4877 0.057 Uiso calc R 1 1
C C5 0.4182(2) 0.2119(3) 0.37461(17) 0.0367(7) Uani d . 1 1
C C6 0.4348(3) 0.0949(2) 0.34394(18) 0.0455(9) Uani d . 1 1
H H6A 0.5042 0.0912 0.3206 0.055 Uiso calc R 1 1
H H6B 0.4375 0.0414 0.3874 0.055 Uiso calc R 1 1
C C7 0.0662(3) 0.2517(3) 0.2193(2) 0.0517(9) Uani d . 1 1
H H7 0.0758 0.3144 0.1876 0.062 Uiso calc R 1 1
C C8 -0.0365(3) 0.2289(4) 0.2380(3) 0.0748(13) Uani d . 1 1
H H8 -0.0955 0.2747 0.2202 0.090 Uiso calc R 1 1
C C9 -0.0509(3) 0.1360(4) 0.2843(3) 0.0867(15) Uani d . 1 1
H H9 -0.1205 0.1168 0.2978 0.104 Uiso calc R 1 1
C C10 0.0397(4) 0.0709(3) 0.3107(2) 0.0696(12) Uani d . 1 1
H H10 0.0317 0.0081 0.3427 0.084 Uiso calc R 1 1
C C11 0.1422(3) 0.1009(3) 0.2889(2) 0.0439(9) Uani d . 1 1
C C12 0.2436(3) 0.0372(3) 0.32149(19) 0.0494(9) Uani d . 1 1
H H12A 0.2564 0.0527 0.3777 0.059 Uiso calc R 1 1
H H12B 0.2294 -0.0432 0.3154 0.059 Uiso calc R 1 1
C C13 0.2017(2) 0.0631(2) 0.05474(17) 0.0325(7) Uani d . 1 1
C C14 0.1658(3) 0.1660(3) 0.02004(18) 0.0420(8) Uani d . 1 1
H H14 0.1841 0.2339 0.0455 0.050 Uiso calc R 1 1
C C15 0.1039(3) 0.1660(3) -0.05136(19) 0.0514(9) Uani d . 1 1
H H15 0.0802 0.2342 -0.0741 0.062 Uiso calc R 1 1
C C16 0.0757(3) 0.0649(3) -0.0905(2) 0.0549(10) Uani d . 1 1
H H16 0.0341 0.0664 -0.1392 0.066 Uiso calc R 1 1
C C17 0.1083(3) -0.0345(3) -0.05804(19) 0.0499(9) Uani d . 1 1
H H17 0.0881 -0.1013 -0.0843 0.060 Uiso calc R 1 1
C C18 0.1733(3) -0.0390(3) 0.01574(19) 0.0394(8) Uani d . 1 1
C C19 0.2102(3) -0.1395(3) 0.0512(2) 0.0495(9) Uani d . 1 1
H H19 0.1908 -0.2083 0.0274 0.059 Uiso calc R 1 1
C C20 0.2746(3) -0.1368(3) 0.1209(2) 0.0461(9) Uani d . 1 1
H H20 0.3011 -0.2036 0.1444 0.055 Uiso calc R 1 1
C C21 0.3009(3) -0.0330(2) 0.15699(18) 0.0366(8) Uani d . 1 1
C C22 0.3763(3) -0.0276(2) 0.23231(18) 0.0427(8) Uani d . 1 1
H H22A 0.3738 -0.0990 0.2601 0.051 Uiso calc R 1 1
H H22B 0.4511 -0.0157 0.2195 0.051 Uiso calc R 1 1
C C23 0.2845(3) 0.4418(3) 0.10731(19) 0.0426(9) Uani d . 1 1
C C24 0.5695(3) 0.2129(3) 0.16036(17) 0.0374(8) Uani d . 1 1

loop_
_atom_site_aniso_label
_atom_site_aniso_U_11
_atom_site_aniso_U_22
_atom_site_aniso_U_33
_atom_site_aniso_U_12
_atom_site_aniso_U_13
_atom_site_aniso_U_23
Fe1 0.0344(3) 0.0287(2) 0.0320(2) 0.0016(2) 0.00382(18) 0.0041(2)
S1 0.1323(11) 0.0437(6) 0.0643(7) -0.0029(6) -0.0019(7) 0.0195(5)
S2 0.0386(6) 0.0876(8) 0.1339(10) -0.0208(6) 0.0301(6) -0.0701(8)
N1 0.0354(15) 0.0307(14) 0.0322(13) 0.0058(13) 0.0079(11) 0.0050(13)
N2 0.0334(16) 0.0371(16) 0.0422(16) 0.0040(13) 0.0031(12) -0.0078(13)
N3 0.0315(15) 0.0289(14) 0.0387(15) 0.0006(12) 0.0085(12) 0.0012(12)
N4 0.0404(16) 0.0300(14) 0.0360(15) 0.0074(13) 0.0089(13) 0.0022(12)
N5 0.070(2) 0.0332(16) 0.0413(17) -0.0007(15) -0.0034(15) 0.0072(14)
N6 0.0398(17) 0.0501(17) 0.0366(15) -0.0088(16) 0.0052(13) -0.0073(13)
C1 0.0326(19) 0.0363(19) 0.0341(18) -0.0011(15) 0.0049(14) 0.0054(15)
C2 0.045(2) 0.0382(19) 0.0368(19) -0.0037(16) 0.0119(16) -0.0019(16)
C3 0.054(2) 0.054(2) 0.0300(18) -0.0023(19) 0.0057(16) -0.0028(17)
C4 0.055(2) 0.054(2) 0.0307(18) 0.0086(18) -0.0032(16) 0.0065(16)
C5 0.0375(19) 0.0395(18) 0.0334(17) 0.0091(17) 0.0044(14) 0.0044(16)
C6 0.058(2) 0.045(2) 0.0331(19) 0.0173(18) 0.0008(17) 0.0036(16)
C7 0.041(2) 0.061(2) 0.052(2) 0.0121(19) -0.0034(17) -0.0120(18)
C8 0.036(2) 0.096(4) 0.091(3) 0.005(3) 0.001(2) -0.026(3)
C9 0.039(3) 0.104(4) 0.121(4) -0.025(3) 0.026(3) -0.046(3)
C10 0.070(3) 0.056(3) 0.087(3) -0.023(2) 0.031(3) -0.021(2)
C11 0.043(2) 0.036(2) 0.055(2) -0.0096(17) 0.0162(18) -0.0173(17)
C12 0.064(3) 0.037(2) 0.051(2) -0.0049(19) 0.0227(19) 0.0061(17)
C13 0.0261(17) 0.0329(18) 0.0398(19) -0.0028(15) 0.0097(15) -0.0017(15)
C14 0.045(2) 0.0420(19) 0.039(2) 0.0023(17) 0.0037(16) 0.0008(17)
C15 0.054(2) 0.058(2) 0.041(2) -0.0004(19) -0.0020(18) 0.0013(18)
C16 0.049(2) 0.076(3) 0.039(2) 0.001(2) 0.0007(18) -0.006(2)
C17 0.044(2) 0.064(3) 0.043(2) -0.010(2) 0.0100(18) -0.024(2)
C18 0.037(2) 0.0360(19) 0.047(2) -0.0031(17) 0.0149(16) -0.0078(17)
C19 0.055(2) 0.039(2) 0.058(2) -0.0133(19) 0.0220(19) -0.0189(18)
C20 0.057(2) 0.0271(19) 0.057(2) 0.0029(17) 0.0157(19) -0.0033(17)
C21 0.044(2) 0.0308(19) 0.0372(19) 0.0010(16) 0.0158(16) 0.0012(15)
C22 0.057(2) 0.0274(18) 0.044(2) 0.0084(17) 0.0098(17) 0.0048(15)
C23 0.052(2) 0.0333(19) 0.040(2) 0.0014(17) -0.0058(17) -0.0044(16)
C24 0.042(2) 0.0367(18) 0.0336(17) -0.0091(19) 0.0031(15) -0.0140(15)

loop_
_atom_type_symbol
_atom_type_description
_atom_type_scat_dispersion_real
_atom_type_scat_dispersion_imag
_atom_type_scat_source
C C 0.0033 0.0016 'International Tables Vol C Tables 4.2.6.8 and 6.1.1.4'
H H 0.0000 0.0000 'International Tables Vol C Tables 4.2.6.8 and 6.1.1.4'
N N 0.0061 0.0033 'International Tables Vol C Tables 4.2.6.8 and 6.1.1.4'
O O 0.0106 0.0060 'International Tables Vol C Tables 4.2.6.8 and 6.1.1.4'
S S 0.1246 0.1234 'International Tables Vol C Tables 4.2.6.8 and 6.1.1.4'
Fe Fe 0.3463 0.8444 'International Tables Vol C Tables 4.2.6.8 and 6.1.1.4'

loop_
_geom_angle_atom_site_label_1
_geom_angle_atom_site_label_2
_geom_angle_atom_site_label_3
_geom_angle
N5 Fe1 N6 95.90(11)
N5 Fe1 N2 94.97(11)
N6 Fe1 N2 168.96(10)
N5 Fe1 N1 96.63(9)
N6 Fe1 N1 92.19(9)
N2 Fe1 N1 88.45(9)
N5 Fe1 N4 169.26(10)
N6 Fe1 N4 91.17(10)
N2 Fe1 N4 78.35(9)
N1 Fe1 N4 74.97(9)
N5 Fe1 N3 112.02(10)
N6 Fe1 N3 91.70(9)
N2 Fe1 N3 82.44(8)
N1 Fe1 N3 150.51(9)
N4 Fe1 N3 75.73(9)
C1 N1 C5 118.0(3)
C1 N1 Fe1 126.14(19)
C5 N1 Fe1 115.84(19)
C11 N2 C7 117.9(3)
C11 N2 Fe1 116.4(2)
C7 N2 Fe1 125.4(2)
C21 N3 C13 118.0(3)
C21 N3 Fe1 112.8(2)
C13 N3 Fe1 128.93(19)
C22 N4 C12 111.8(2)
C22 N4 C6 111.7(2)
C12 N4 C6 111.1(2)
C22 N4 Fe1 104.96(17)
C12 N4 Fe1 110.72(18)
C6 N4 Fe1 106.22(17)
C23 N5 Fe1 161.6(3)
C24 N6 Fe1 172.5(3)
N1 C1 C2 123.3(3)
N1 C1 H1 118.4
C2 C1 H1 118.4
C3 C2 C1 118.9(3)
C3 C2 H2 120.6
C1 C2 H2 120.6
C2 C3 C4 118.9(3)
C2 C3 H3 120.6
C4 C3 H3 120.6
C5 C4 C3 119.1(3)
C5 C4 H4 120.5
C3 C4 H4 120.5
N1 C5 C4 121.9(3)
N1 C5 C6 115.2(3)
C4 C5 C6 123.0(3)
N4 C6 C5 110.4(2)
N4 C6 H6A 109.6
C5 C6 H6A 109.6
N4 C6 H6B 109.6
C5 C6 H6B 109.6
H6A C6 H6B 108.1
N2 C7 C8 124.6(4)
N2 C7 H7 117.7
C8 C7 H7 117.7
C7 C8 C9 117.8(4)
C7 C8 H8 121.1
C9 C8 H8 121.1
C8 C9 C10 119.2(4)
C8 C9 H9 120.4
C10 C9 H9 120.4
C11 C10 C9 119.0(4)
C11 C10 H10 120.5
C9 C10 H10 120.5
N2 C11 C10 121.4(3)
N2 C11 C12 118.0(3)
C10 C11 C12 120.4(3)
N4 C12 C11 115.1(3)
N4 C12 H12A 108.5
C11 C12 H12A 108.5
N4 C12 H12B 108.5
C11 C12 H12B 108.5
H12A C12 H12B 107.5
N3 C13 C14 119.1(3)
N3 C13 C18 121.3(3)
C14 C13 C18 119.6(3)
C15 C14 C13 119.8(3)
C15 C14 H14 120.1
C13 C14 H14 120.1
C14 C15 C16 120.9(3)
C14 C15 H15 119.5
C16 C15 H15 119.5
C17 C16 C15 120.3(3)
C17 C16 H16 119.9
C15 C16 H16 119.9
C16 C17 C18 121.0(3)
C16 C17 H17 119.5
C18 C17 H17 119.5
C19 C18 C13 118.4(3)
C19 C18 C17 123.2(3)
C13 C18 C17 118.4(3)
C20 C19 C18 119.7(3)
C20 C19 H19 120.1
C18 C19 H19 120.1
C19 C20 C21 119.5(3)
C19 C20 H20 120.2
C21 C20 H20 120.2
N3 C21 C20 122.9(3)
N3 C21 C22 116.5(3)
C20 C21 C22 120.4(3)
N4 C22 C21 111.2(3)
N4 C22 H22A 109.4
C21 C22 H22A 109.4
N4 C22 H22B 109.4
C21 C22 H22B 109.4
H22A C22 H22B 108.0
N5 C23 S1 179.8(4)
N6 C24 S2 178.8(3)

loop_
_geom_bond_atom_site_label_1
_geom_bond_atom_site_label_2
_geom_bond_distance
Fe1 N5 2.048(3)
Fe1 N6 2.084(3)
Fe1 N2 2.171(3)
Fe1 N1 2.194(2)
Fe1 N4 2.236(2)
Fe1 N3 2.271(2)
S1 C23 1.629(3)
S2 C24 1.612(3)
N1 C1 1.334(3)
N1 C5 1.343(3)
N2 C11 1.329(4)
N2 C7 1.342(4)
N3 C21 1.322(3)
N3 C13 1.385(3)
N4 C22 1.474(4)
N4 C12 1.475(4)
N4 C6 1.475(4)
N5 C23 1.153(4)
N6 C24 1.153(3)
C1 C2 1.372(4)
C1 H1 0.9300
C2 C3 1.367(4)
C2 H2 0.9300
C3 C4 1.387(4)
C3 H3 0.9300
C4 C5 1.381(4)
C4 H4 0.9300
C5 C6 1.499(4)
C6 H6A 0.9700
C6 H6B 0.9700
C7 C8 1.352(5)
C7 H7 0.9300
C8 C9 1.372(6)
C8 H8 0.9300
C9 C10 1.390(5)
C9 H9 0.9300
C10 C11 1.386(5)
C10 H10 0.9300
C11 C12 1.513(4)
C12 H12A 0.9700
C12 H12B 0.9700
C13 C14 1.405(4)
C13 C18 1.406(4)
C14 C15 1.369(4)
C14 H14 0.9300
C15 C16 1.395(4)
C15 H15 0.9300
C16 C17 1.344(4)
C16 H16 0.9300
C17 C18 1.421(4)
C17 H17 0.9300
C18 C19 1.389(4)
C19 C20 1.361(4)
C19 H19 0.9300
C20 C21 1.397(4)
C20 H20 0.9300
C21 C22 1.507(4)
C22 H22A 0.9700
C22 H22B 0.9700

loop_
_geom_torsion_atom_site_label_1
_geom_torsion_atom_site_label_2
_geom_torsion_atom_site_label_3
_geom_torsion_atom_site_label_4
_geom_torsion
N5 Fe1 N1 C1 11.3(2)
N6 Fe1 N1 C1 107.5(2)
N2 Fe1 N1 C1 -83.5(2)
N4 Fe1 N1 C1 -161.8(2)
N3 Fe1 N1 C1 -155.1(2)
N5 Fe1 N1 C5 -170.0(2)
N6 Fe1 N1 C5 -73.8(2)
N2 Fe1 N1 C5 95.2(2)
N4 Fe1 N1 C5 16.82(19)
N3 Fe1 N1 C5 23.5(3)
N5 Fe1 N2 C11 -175.3(2)
N6 Fe1 N2 C11 14.7(6)
N1 Fe1 N2 C11 -78.8(2)
N4 Fe1 N2 C11 -3.8(2)
N3 Fe1 N2 C11 73.1(2)
N5 Fe1 N2 C7 10.8(2)
N6 Fe1 N2 C7 -159.2(4)
N1 Fe1 N2 C7 107.3(2)
N4 Fe1 N2 C7 -177.7(2)
N3 Fe1 N2 C7 -100.8(2)
N5 Fe1 N3 C21 173.2(2)
N6 Fe1 N3 C21 76.2(2)
N2 Fe1 N3 C21 -94.4(2)
N1 Fe1 N3 C21 -21.3(3)
N4 Fe1 N3 C21 -14.6(2)
N5 Fe1 N3 C13 -12.2(3)
N6 Fe1 N3 C13 -109.3(2)
N2 Fe1 N3 C13 80.1(2)
N1 Fe1 N3 C13 153.3(2)
N4 Fe1 N3 C13 160.0(3)
N5 Fe1 N4 C22 169.6(5)
N6 Fe1 N4 C22 -59.2(2)
N2 Fe1 N4 C22 117.3(2)
N1 Fe1 N4 C22 -151.1(2)
N3 Fe1 N4 C22 32.27(19)
N5 Fe1 N4 C12 48.7(6)
N6 Fe1 N4 C12 180.0(2)
N2 Fe1 N4 C12 -3.54(19)
N1 Fe1 N4 C12 88.0(2)
N3 Fe1 N4 C12 -88.6(2)
N5 Fe1 N4 C6 -72.0(6)
N6 Fe1 N4 C6 59.28(19)
N2 Fe1 N4 C6 -124.22(19)
N1 Fe1 N4 C6 -32.68(18)
N3 Fe1 N4 C6 150.7(2)
N6 Fe1 N5 C23 21.5(8)
N2 Fe1 N5 C23 -156.6(8)
N1 Fe1 N5 C23 114.4(8)
N4 Fe1 N5 C23 152.4(7)
N3 Fe1 N5 C23 -72.8(8)
C5 N1 C1 C2 0.1(4)
Fe1 N1 C1 C2 178.7(2)
N1 C1 C2 C3 -0.9(5)
C1 C2 C3 C4 0.3(5)
C2 C3 C4 C5 1.0(5)
C1 N1 C5 C4 1.3(4)
Fe1 N1 C5 C4 -177.4(2)
C1 N1 C5 C6 -177.8(3)
Fe1 N1 C5 C6 3.4(3)
C3 C4 C5 N1 -1.8(5)
C3 C4 C5 C6 177.2(3)
C22 N4 C6 C5 158.8(2)
C12 N4 C6 C5 -75.5(3)
Fe1 N4 C6 C5 44.9(3)
N1 C5 C6 N4 -33.6(4)
C4 C5 C6 N4 147.3(3)
C11 N2 C7 C8 -0.4(5)
Fe1 N2 C7 C8 173.4(3)
N2 C7 C8 C9 -0.4(6)
C7 C8 C9 C10 1.0(6)
C8 C9 C10 C11 -0.7(6)
C7 N2 C11 C10 0.7(4)
Fe1 N2 C11 C10 -173.7(2)
C7 N2 C11 C12 -175.0(3)
Fe1 N2 C11 C12 10.7(3)
C9 C10 C11 N2 -0.1(5)
C9 C10 C11 C12 175.5(3)
C22 N4 C12 C11 -106.9(3)
C6 N4 C12 C11 127.5(3)
Fe1 N4 C12 C11 9.7(3)
N2 C11 C12 N4 -13.9(4)
C10 C11 C12 N4 170.4(3)
C21 N3 C13 C14 -179.6(3)
Fe1 N3 C13 C14 6.0(4)
C21 N3 C13 C18 -1.8(4)
Fe1 N3 C13 C18 -176.1(2)
N3 C13 C14 C15 177.7(3)
C18 C13 C14 C15 -0.2(5)
C13 C14 C15 C16 0.0(5)
C14 C15 C16 C17 0.6(5)
C15 C16 C17 C18 -1.0(5)
N3 C13 C18 C19 1.9(4)
C14 C13 C18 C19 179.8(3)
N3 C13 C18 C17 -178.0(3)
C14 C13 C18 C17 -0.2(4)
C16 C17 C18 C19 -179.2(3)
C16 C17 C18 C13 0.7(5)
C13 C18 C19 C20 -1.8(5)
C17 C18 C19 C20 178.2(3)
C18 C19 C20 C21 1.5(5)
C13 N3 C21 C20 1.5(4)
Fe1 N3 C21 C20 176.7(2)
C13 N3 C21 C22 177.5(3)
Fe1 N3 C21 C22 -7.3(3)
C19 C20 C21 N3 -1.4(5)
C19 C20 C21 C22 -177.2(3)
C12 N4 C22 C21 73.2(3)
C6 N4 C22 C21 -161.5(2)
Fe1 N4 C22 C21 -46.9(3)
N3 C21 C22 N4 38.0(4)
C20 C21 C22 N4 -145.9(3)
